data_4300583
loop_
_publ_author_name
'Panda, Tarun K.'
'Gamer, Michael T.'
'Roesky, Peter W.'

_publ_section_title
;
 Yttrium and Lanthanide Complexes Having a Chiral Phosphanylamide in the
 Coordination Sphere
;
_journal_coden_ASTM INOCAJ
_journal_issue 2
_journal_name_full 'Inorganic Chemistry'
_journal_page_first 910
_journal_page_last 916
_journal_paper_doi 10.1021/ic051584e
_journal_volume 45
_journal_year 2006
_chemical_absolute_configuration rmad
_chemical_formula_sum 'C32 H35 Er N O P'
_chemical_formula_weight 647.84
_space_group_IT_number 19
_symmetry_cell_setting orthorhombic
_symmetry_space_group_name_Hall 'P 2ac 2ab'
_symmetry_space_group_name_H-M 'P 21 21 21'
_cell_angle_alpha 90.00
_cell_angle_beta 90.00
_cell_angle_gamma 90.00
_cell_formula_units_Z 4
_cell_length_a 11.6787(18)
_cell_length_b 13.3947(19)
_cell_length_c 17.920(3)
_cell_measurement_temperature 173(2)
_cell_volume 2803.3(7)
_diffrn_ambient_temperature 173(2)
_exptl_crystal_density_diffrn 1.535
_cod_database_code 4300583

loop_
_symmetry_equiv_pos_as_xyz
'x, y, z'
'-x+1/2, -y, z+1/2'
'-x, y+1/2, -z+1/2'
'x+1/2, -y+1/2, -z'

loop_
_atom_site_label
_atom_site_type_symbol
_atom_site_fract_x
_atom_site_fract_y
_atom_site_fract_z
_atom_site_U_iso_or_equiv
_atom_site_adp_type
_atom_site_occupancy
_atom_site_symmetry_multiplicity
_atom_site_calc_flag
_atom_site_refinement_flags
_atom_site_disorder_assembly
_atom_site_disorder_group
Er Er 0.095423(14) 0.036849(13) 0.852928(9) 0.01491(4) Uani 1 1 d . . .
P P 0.06888(8) -0.05150(7) 0.99520(5) 0.0143(2) Uani 1 1 d . . .
O O 0.1875(3) -0.1184(2) 0.83259(15) 0.0231(7) Uani 1 1 d . . .
N N 0.1633(2) 0.0345(3) 0.96940(16) 0.0147(6) Uani 1 1 d . . .
C1 C -0.0070(5) 0.2055(3) 0.8530(3) 0.0391(13) Uani 1 1 d . . .
H1 H -0.0234 0.2582 0.8868 0.047 Uiso 1 1 calc R . .
C2 C -0.0919(4) 0.1321(3) 0.8515(3) 0.0345(10) Uani 1 1 d . . .
H2 H -0.1505 0.1437 0.8872 0.041 Uiso 1 1 calc R . .
C3 C -0.1107(4) 0.0449(4) 0.8092(3) 0.0347(11) Uani 1 1 d . . .
H3 H -0.1801 0.0125 0.8228 0.042 Uiso 1 1 calc R . .
C4 C -0.0539(5) -0.0050(4) 0.7533(3) 0.0412(14) Uani 1 1 d . . .
H4 H -0.0926 -0.0641 0.7384 0.049 Uiso 1 1 calc R . .
C5 C 0.0468(6) 0.0103(4) 0.7133(3) 0.0478(17) Uani 1 1 d . . .
H5 H 0.0586 -0.0390 0.6760 0.057 Uiso 1 1 calc R . .
C6 C 0.1335(5) 0.0803(6) 0.7153(3) 0.056(2) Uani 1 1 d . . .
H6 H 0.1917 0.0671 0.6796 0.067 Uiso 1 1 calc R . .
C7 C 0.1564(4) 0.1675(5) 0.7579(4) 0.055(2) Uani 1 1 d . . .
H7 H 0.2268 0.1983 0.7447 0.066 Uiso 1 1 calc R . .
C8 C 0.0990(6) 0.2183(3) 0.8149(3) 0.0485(16) Uani 1 1 d . . .
H8 H 0.1405 0.2746 0.8323 0.058 Uiso 1 1 calc R . .
C9 C 0.2492(4) 0.0773(3) 1.0199(2) 0.0195(9) Uani 1 1 d . . .
H9 H 0.2608 0.0298 1.0623 0.023 Uiso 1 1 calc R . .
C10 C 0.2063(4) 0.1769(4) 1.0518(3) 0.0357(12) Uani 1 1 d . . .
H10A H 0.1971 0.2253 1.0112 0.054 Uiso 1 1 calc R . .
H10B H 0.2620 0.2025 1.0879 0.054 Uiso 1 1 calc R . .
H10C H 0.1325 0.1667 1.0766 0.054 Uiso 1 1 calc R . .
C11 C 0.3617(3) 0.0882(3) 0.9787(2) 0.0189(9) Uani 1 1 d . . .
C12 C 0.4600(3) 0.0370(4) 1.0003(2) 0.0268(9) Uani 1 1 d . . .
H12 H 0.4587 -0.0031 1.0440 0.032 Uiso 1 1 calc R . .
C13 C 0.5604(3) 0.0439(4) 0.9586(3) 0.0328(11) Uani 1 1 d . . .
H13 H 0.6263 0.0077 0.9737 0.039 Uiso 1 1 calc R . .
C14 C 0.5647(4) 0.1027(4) 0.8957(3) 0.0366(12) Uani 1 1 d . . .
H14 H 0.6335 0.1075 0.8675 0.044 Uiso 1 1 calc R . .
C15 C 0.4684(4) 0.1549(4) 0.8738(3) 0.0372(13) Uani 1 1 d . . .
H15 H 0.4704 0.1951 0.8302 0.045 Uiso 1 1 calc R . .
C16 C 0.3687(4) 0.1486(3) 0.9156(3) 0.0282(11) Uani 1 1 d . . .
H16 H 0.3036 0.1864 0.9008 0.034 Uiso 1 1 calc R . .
C17 C 0.1485(4) -0.1554(3) 1.0370(2) 0.0182(9) Uani 1 1 d . . .
C18 C 0.0973(5) -0.2260(3) 1.0833(2) 0.0266(9) Uani 1 1 d . . .
H18 H 0.0194 -0.2183 1.0974 0.032 Uiso 1 1 calc R . .
C19 C 0.1594(5) -0.3074(4) 1.1089(3) 0.0353(12) Uani 1 1 d . . .
H19 H 0.1233 -0.3558 1.1396 0.042 Uiso 1 1 calc R . .
C20 C 0.2742(5) -0.3185(4) 1.0899(3) 0.0350(12) Uani 1 1 d . . .
H20 H 0.3171 -0.3730 1.1092 0.042 Uiso 1 1 calc R . .
C21 C 0.3257(4) -0.2502(3) 1.0428(3) 0.0301(11) Uani 1 1 d . . .
H21 H 0.4034 -0.2587 1.0284 0.036 Uiso 1 1 calc R . .
C22 C 0.2632(4) -0.1691(3) 1.0169(2) 0.0192(9) Uani 1 1 d . . .
H22 H 0.2990 -0.1220 0.9849 0.023 Uiso 1 1 calc R . .
C23 C -0.0189(3) -0.0082(3) 1.0744(2) 0.0167(9) Uani 1 1 d . . .
C24 C -0.1260(3) 0.0298(4) 1.0575(2) 0.0237(9) Uani 1 1 d . . .
H24 H -0.1522 0.0292 1.0073 0.028 Uiso 1 1 calc R . .
C25 C -0.1962(4) 0.0690(4) 1.1136(3) 0.0319(12) Uani 1 1 d . . .
H25 H -0.2694 0.0955 1.1015 0.038 Uiso 1 1 calc R . .
C26 C -0.1581(4) 0.0690(3) 1.1869(3) 0.0285(11) Uani 1 1 d . . .
H26 H -0.2052 0.0955 1.2253 0.034 Uiso 1 1 calc R . .
C27 C -0.0525(4) 0.0307(4) 1.2038(2) 0.0283(10) Uani 1 1 d . . .
H27 H -0.0266 0.0308 1.2541 0.034 Uiso 1 1 calc R . .
C28 C 0.0170(3) -0.0084(3) 1.1481(3) 0.0265(9) Uani 1 1 d . . .
H28 H 0.0897 -0.0354 1.1606 0.032 Uiso 1 1 calc R . .
C29 C 0.3045(4) -0.1278(4) 0.8048(3) 0.0374(13) Uani 1 1 d . . .
H29A H 0.3602 -0.1110 0.8445 0.045 Uiso 1 1 calc R . .
H29B H 0.3171 -0.0824 0.7620 0.045 Uiso 1 1 calc R . .
C30 C 0.3179(5) -0.2346(4) 0.7811(3) 0.0471(14) Uiso 1 1 d . . .
H30A H 0.2989 -0.2431 0.7277 0.057 Uiso 1 1 calc R . .
H30B H 0.3970 -0.2584 0.7899 0.057 Uiso 1 1 calc R . .
C31 C 0.2344(5) -0.2888(4) 0.8296(3) 0.0446(14) Uiso 1 1 d . . .
H31A H 0.2660 -0.3003 0.8801 0.054 Uiso 1 1 calc R . .
H31B H 0.2123 -0.3537 0.8074 0.054 Uiso 1 1 calc R . .
C32 C 0.1336(4) -0.2171(3) 0.8318(3) 0.0350(13) Uani 1 1 d . . .
H32A H 0.0843 -0.2254 0.7873 0.042 Uiso 1 1 calc R . .
H32B H 0.0868 -0.2277 0.8772 0.042 Uiso 1 1 calc R . .

loop_
_atom_site_aniso_label
_atom_site_aniso_U_11
_atom_site_aniso_U_22
_atom_site_aniso_U_33
_atom_site_aniso_U_23
_atom_site_aniso_U_13
_atom_site_aniso_U_12
Er 0.01639(7) 0.01534(7) 0.01299(7) 0.00174(8) 0.00090(8) 0.00044(8)
P 0.0138(5) 0.0162(5) 0.0129(5) 0.0000(4) 0.0013(3) -0.0007(4)
O 0.0291(17) 0.0181(15) 0.0222(18) -0.0039(12) 0.0049(13) 0.0054(12)
N 0.0129(14) 0.0151(15) 0.0160(16) 0.0015(16) 0.0005(12) -0.0027(15)
C1 0.066(4) 0.018(2) 0.034(3) -0.008(3) -0.023(3) 0.015(2)
C2 0.035(2) 0.039(2) 0.030(2) 0.016(2) 0.008(3) 0.024(2)
C3 0.016(2) 0.032(2) 0.056(3) 0.021(3) -0.006(2) 0.002(2)
C4 0.039(3) 0.030(3) 0.054(4) -0.009(2) -0.030(3) 0.004(2)
C5 0.064(4) 0.063(4) 0.017(3) -0.014(2) -0.012(3) 0.029(3)
C6 0.041(3) 0.102(6) 0.023(3) 0.029(3) 0.014(3) 0.026(3)
C7 0.021(3) 0.082(5) 0.062(4) 0.061(4) -0.005(3) -0.014(3)
C8 0.053(3) 0.024(2) 0.069(4) 0.026(3) -0.042(4) -0.022(3)
C9 0.020(2) 0.022(2) 0.017(2) -0.0077(17) 0.0004(17) -0.0059(17)
C10 0.031(3) 0.035(3) 0.042(3) -0.025(2) 0.012(2) -0.013(2)
C11 0.0171(19) 0.023(2) 0.017(2) -0.0028(17) 0.0001(16) -0.0070(16)
C12 0.024(2) 0.032(2) 0.024(2) -0.006(2) -0.0095(17) 0.001(2)
C13 0.0159(19) 0.035(3) 0.047(3) -0.007(3) -0.0045(18) 0.003(2)
C14 0.026(3) 0.043(3) 0.041(3) -0.010(3) 0.010(2) -0.009(2)
C15 0.029(3) 0.049(3) 0.034(3) 0.013(2) 0.006(2) -0.008(2)
C16 0.021(2) 0.034(3) 0.031(3) 0.007(2) 0.0035(19) -0.0003(18)
C17 0.021(2) 0.019(2) 0.014(2) -0.0018(16) -0.0031(16) -0.0005(16)
C18 0.031(2) 0.027(2) 0.022(2) 0.0017(17) -0.002(2) -0.004(2)
C19 0.054(3) 0.025(3) 0.026(3) 0.007(2) -0.005(2) -0.003(2)
C20 0.050(3) 0.025(2) 0.031(3) 0.008(2) -0.010(2) 0.011(2)
C21 0.037(3) 0.032(3) 0.021(2) -0.005(2) -0.006(2) 0.016(2)
C22 0.027(2) 0.016(2) 0.015(2) -0.0010(17) -0.0028(18) 0.0043(17)
C23 0.0126(18) 0.020(2) 0.017(2) 0.0006(16) 0.0040(16) -0.0027(14)
C24 0.020(2) 0.030(2) 0.021(2) 0.001(2) 0.0008(16) 0.0026(19)
C25 0.018(2) 0.042(3) 0.035(3) -0.006(2) 0.007(2) 0.0093(19)
C26 0.024(2) 0.032(3) 0.029(3) -0.011(2) 0.013(2) -0.0020(19)
C27 0.029(2) 0.040(3) 0.016(2) -0.005(2) 0.0033(17) -0.002(2)
C28 0.0190(19) 0.039(2) 0.021(2) -0.004(2) 0.003(2) -0.0008(16)
C29 0.033(3) 0.051(3) 0.028(3) 0.004(2) 0.012(2) 0.015(2)
C32 0.050(3) 0.023(2) 0.032(3) -0.008(2) 0.001(2) -0.004(2)

loop_
_geom_bond_atom_site_label_1
_geom_bond_atom_site_label_2
_geom_bond_distance
_geom_bond_site_symmetry_2
_geom_bond_publ_flag
Er N 2.233(3) . ?
Er O 2.370(3) . ?
Er C8 2.524(4) . ?
Er C2 2.532(4) . ?
Er C3 2.534(4) . ?
Er C7 2.543(5) . ?
Er C1 2.555(4) . ?
Er C4 2.557(5) . ?
Er C6 2.573(5) . ?
Er C5 2.590(5) . ?
Er P 2.8279(10) . ?
P N 1.661(3) . ?
P C17 1.834(4) . ?
P C23 1.845(4) . ?
O C29 1.460(5) . ?
O C32 1.464(5) . ?
N C9 1.467(5) . ?
C1 C2 1.396(7) . ?
C1 C8 1.424(9) . ?
C2 C3 1.409(7) . ?
C3 C4 1.375(7) . ?
C4 C5 1.392(8) . ?
C5 C6 1.381(9) . ?
C6 C7 1.421(9) . ?
C7 C8 1.397(9) . ?
C9 C11 1.514(6) . ?
C9 C10 1.536(6) . ?
C11 C12 1.392(6) . ?
C11 C16 1.394(6) . ?
C12 C13 1.393(6) . ?
C13 C14 1.376(7) . ?
C14 C15 1.382(7) . ?
C15 C16 1.386(6) . ?
C17 C18 1.392(6) . ?
C17 C22 1.399(6) . ?
C18 C19 1.388(7) . ?
C19 C20 1.391(7) . ?
C20 C21 1.382(7) . ?
C21 C22 1.389(6) . ?
C23 C24 1.384(5) . ?
C23 C28 1.385(6) . ?
C24 C25 1.399(6) . ?
C25 C26 1.386(7) . ?
C26 C27 1.371(6) . ?
C27 C28 1.389(6) . ?
C29 C30 1.500(7) . ?
C30 C31 1.494(8) . ?
C31 C32 1.519(7) . ?
